data_1503253
loop_
_publ_author_name
'Balkrishna, Shah Jaimin'
'Bhakuni, Bhagat Singh'
'Chopra, Deepak'
'Kumar, Sangit'

_publ_section_title
;
 Cu-catalyzed efficient synthetic methodology for ebselen and related Se-N
 heterocycles.
;
_journal_issue 23
_journal_name_full 'Organic letters'
_journal_page_first 5394
_journal_page_last 5397
_journal_paper_doi 10.1021/ol102027j
_journal_volume 12
_journal_year 2010
_chemical_compound_source 'see text'
_chemical_formula_moiety 'C18 H13 N O Se'
_chemical_formula_sum 'C18 H13 N O Se'
_chemical_formula_weight 338.25
_chemical_name_systematic ?
_space_group_IT_number 33
_symmetry_cell_setting orthorhombic
_symmetry_Int_Tables_number 33
_symmetry_space_group_name_Hall 'P 2c -2n'
_symmetry_space_group_name_H-M 'P n a 21'
_atom_sites_solution_hydrogens geom
_atom_sites_solution_primary direct
_atom_sites_solution_secondary difmap
_cell_angle_alpha 90
_cell_angle_beta 90
_cell_angle_gamma 90
_cell_formula_units_Z 4
_cell_length_a 12.3938(3)
_cell_length_b 18.8824(5)
_cell_length_c 5.9739(2)
_cell_measurement_reflns_used 687
_cell_measurement_temperature 292(2)
_cell_measurement_theta_max 25.8
_cell_measurement_theta_min 1.8
_cell_volume 1398.04(7)
_computing_cell_refinement 'SAINT (Bruker, 2000)'
_computing_data_collection 'SMART (Bruker, 2000)'
_computing_data_reduction SAINT
_computing_molecular_graphics 'Ortep-3 for Windows (Farrugia, 1997) and CAMERON (Watkin et al., 1993)'
_computing_publication_material 'PLATON (Spek, 2009)'
_computing_structure_refinement 'SHELXL-97 (Sheldrick, 2008)'
_computing_structure_solution 'SHELXS-97 (Sheldrick, 2008)'
_diffrn_ambient_temperature 292(2)
_diffrn_measured_fraction_theta_full 0.999
_diffrn_measured_fraction_theta_max 0.999
_diffrn_measurement_device_type 'Bruker SMART CCD area detector'
_diffrn_measurement_method '\f and \w scans'
_diffrn_radiation_monochromator graphite
_diffrn_radiation_source 'fine-focus sealed tube'
_diffrn_radiation_type MoK\a
_diffrn_radiation_wavelength 0.71073
_diffrn_reflns_av_R_equivalents 0.0440
_diffrn_reflns_av_sigmaI/netI 0.0408
_diffrn_reflns_limit_h_max 14
_diffrn_reflns_limit_h_min -14
_diffrn_reflns_limit_k_max 22
_diffrn_reflns_limit_k_min -22
_diffrn_reflns_limit_l_max 7
_diffrn_reflns_limit_l_min -7
_diffrn_reflns_number 13267
_diffrn_reflns_reduction_process
;
;
_diffrn_reflns_theta_full 24.99
_diffrn_reflns_theta_max 24.99
_diffrn_reflns_theta_min 2.71
_exptl_absorpt_coefficient_mu 2.683
_exptl_absorpt_correction_T_max 0.6890
_exptl_absorpt_correction_T_min 0.4999
_exptl_absorpt_correction_type multi-scan
_exptl_absorpt_process_details '(SADABS; Sheldrick (1996)'
_exptl_crystal_colour yellow
_exptl_crystal_density_diffrn 1.607
_exptl_crystal_density_method 'not measured'
_exptl_crystal_description rod
_exptl_crystal_F_000 680
_exptl_crystal_size_max 0.30
_exptl_crystal_size_mid 0.15
_exptl_crystal_size_min 0.15
_refine_diff_density_max 0.230
_refine_diff_density_min -0.322
_refine_diff_density_rms 0.045
_refine_ls_abs_structure_details 'Flack (1983); 1099 Friedel pairs'
_refine_ls_abs_structure_Flack 0.012(10)
_refine_ls_extinction_method none
_refine_ls_goodness_of_fit_ref 0.886
_refine_ls_hydrogen_treatment constr
_refine_ls_matrix_type full
_refine_ls_number_parameters 190
_refine_ls_number_reflns 2459
_refine_ls_number_restraints 1
_refine_ls_restrained_S_all 0.886
_refine_ls_R_factor_all 0.0341
_refine_ls_R_factor_gt 0.0242
_refine_ls_shift/su_max 0.001
_refine_ls_shift/su_mean 0.000
_refine_ls_structure_factor_coef Fsqd
_refine_ls_weighting_details 'calc w=1/[\s^2^(Fo^2^)+(0.0270P)^2^+0.0000P] where P=(Fo^2^+2Fc^2^)/3'
_refine_ls_weighting_scheme calc
_refine_ls_wR_factor_gt 0.0480
_refine_ls_wR_factor_ref 0.0491
_reflns_number_gt 1993
_reflns_number_total 2459
_reflns_threshold_expression >2sigma(I)
_cod_data_source_file ol102027j_si_001.cif
_cod_data_source_block nap-se-ortho
_cod_depositor_comments
;
The following automatic conversions were performed:

'_symmetry_cell_setting' value 'Orthorhombic' changed to
'orthorhombic' according to
/home/saulius/struct/CIF-dictionaries/cif_core.dic dictionary named
'cif_core.dic' version 2.4.2 from 2011-04-26.

Automatic conversion script
Id: cif_fix_values 1715 2011-07-08 13:25:40Z adriana 
;
_cod_database_code 1503253

loop_
_symmetry_equiv_pos_site_id
_symmetry_equiv_pos_as_xyz
1 x,y,z
2 -x,-y,1/2+z
3 1/2-x,1/2+y,1/2+z
4 1/2+x,1/2-y,z

loop_
_atom_site_label
_atom_site_type_symbol
_atom_site_fract_x
_atom_site_fract_y
_atom_site_fract_z
_atom_site_U_iso_or_equiv
_atom_site_adp_type
_atom_site_occupancy
_atom_site_symmetry_multiplicity
_atom_site_calc_flag
_atom_site_refinement_flags
Se1 Se 0.127856(19) 0.267111(13) -0.04259(10) 0.03327(9) Uani 1 1 d .
C8 C 0.1071(2) 0.40735(15) -0.5284(9) 0.0394(7) Uani 1 1 d .
H8 H 0.0951 0.3721 -0.6341 0.047 Uiso 1 1 calc R
C4 C 0.1112(2) 0.16999(16) 0.3385(5) 0.0336(8) Uani 1 1 d .
H4 H 0.1842 0.1597 0.3238 0.040 Uiso 1 1 calc R
C5 C -0.0902(2) 0.28258(15) 0.0486(5) 0.0331(8) Uani 1 1 d .
C6 C 0.0502(2) 0.13781(15) 0.5100(5) 0.0304(8) Uani 1 1 d .
C7 C 0.0632(2) 0.21600(14) 0.1947(5) 0.0283(7) Uani 1 1 d .
O1 O -0.18495(14) 0.30236(11) 0.0312(3) 0.0418(7) Uani 1 1 d .
C9 C -0.0616(2) 0.15427(15) 0.5315(5) 0.0305(8) Uani 1 1 d .
C11 C -0.1204(2) 0.12387(17) 0.7111(6) 0.0407(8) Uani 1 1 d .
H11 H -0.1930 0.1351 0.7292 0.049 Uiso 1 1 calc R
C13 C 0.0958(2) 0.08999(18) 0.6669(6) 0.0409(9) Uani 1 1 d .
H13 H 0.1684 0.0782 0.6548 0.049 Uiso 1 1 calc R
C14 C 0.0536(2) 0.40526(15) -0.3268(5) 0.0295(7) Uani 1 1 d .
C16 C 0.1789(2) 0.46164(17) -0.5752(7) 0.0491(9) Uani 1 1 d .
H16 H 0.2151 0.4623 -0.7116 0.059 Uiso 1 1 calc R
C20 C -0.0725(3) 0.07878(16) 0.8567(6) 0.0442(9) Uani 1 1 d .
H20 H -0.1125 0.0594 0.9733 0.053 Uiso 1 1 calc R
C21 C 0.1970(3) 0.51395(17) -0.4233(6) 0.0461(9) Uani 1 1 d .
H21 H 0.2436 0.5510 -0.4572 0.055 Uiso 1 1 calc R
C22 C -0.1085(2) 0.20110(17) 0.3786(5) 0.0335(8) Uani 1 1 d .
H22 H -0.1818 0.2112 0.3887 0.040 Uiso 1 1 calc R
C24 C -0.0480(2) 0.23223(16) 0.2140(5) 0.0286(7) Uani 1 1 d .
C25 C -0.0308(2) 0.34971(18) -0.2823(5) 0.0398(8) Uani 1 1 d .
H25A H -0.1002 0.3728 -0.2651 0.048 Uiso 1 1 calc R
H25B H -0.0354 0.3187 -0.4113 0.048 Uiso 1 1 calc R
C1 C 0.0366(3) 0.06105(17) 0.8335(5) 0.0448(9) Uani 1 1 d .
H1 H 0.0683 0.0293 0.9327 0.054 Uiso 1 1 calc R
C2 C 0.0749(2) 0.45726(15) -0.1711(5) 0.0345(8) Uani 1 1 d .
H2 H 0.0413 0.4558 -0.0320 0.041 Uiso 1 1 calc R
N2 N -0.00968(16) 0.30705(12) -0.0843(4) 0.0330(7) Uani 1 1 d .
C3 C 0.1460(2) 0.51157(18) -0.2201(6) 0.0437(9) Uani 1 1 d .
H3 H 0.1593 0.5467 -0.1144 0.052 Uiso 1 1 calc R

loop_
_atom_site_aniso_label
_atom_site_aniso_U_11
_atom_site_aniso_U_22
_atom_site_aniso_U_33
_atom_site_aniso_U_23
_atom_site_aniso_U_13
_atom_site_aniso_U_12
Se1 0.02719(13) 0.03603(15) 0.03658(15) -0.0004(3) 0.0066(2) -0.00177(13)
C8 0.0451(17) 0.0414(17) 0.0315(18) -0.008(3) -0.003(2) 0.0023(12)
C4 0.0218(16) 0.0356(19) 0.0435(19) -0.0058(16) 0.0009(15) 0.0034(14)
C5 0.0319(16) 0.0254(19) 0.042(2) -0.0047(14) 0.0037(15) -0.0042(13)
C6 0.0313(15) 0.0295(17) 0.030(2) -0.0037(14) 0.0005(15) -0.0006(13)
C7 0.0247(16) 0.0283(19) 0.0318(18) -0.0036(14) 0.0047(14) -0.0047(13)
O1 0.0252(11) 0.0404(12) 0.0596(19) 0.0112(11) 0.0010(10) 0.0011(9)
C9 0.0321(16) 0.0280(17) 0.031(2) -0.0023(13) 0.0024(14) -0.0029(14)
C11 0.0362(19) 0.043(2) 0.043(2) -0.0005(17) 0.0096(18) -0.0061(16)
C13 0.0309(18) 0.048(2) 0.044(2) 0.0043(18) -0.0049(16) 0.0005(15)
C14 0.0291(17) 0.0296(18) 0.0298(19) 0.0066(15) -0.0012(15) 0.0011(14)
C16 0.0411(18) 0.064(2) 0.042(3) 0.013(2) 0.009(2) 0.0012(15)
C20 0.049(2) 0.044(2) 0.039(2) 0.0057(17) 0.0042(17) -0.0099(16)
C21 0.0347(18) 0.047(2) 0.057(2) 0.010(2) 0.0050(18) -0.0047(17)
C22 0.0229(15) 0.0335(17) 0.044(2) -0.0021(15) 0.0064(14) -0.0032(13)
C24 0.0250(15) 0.0255(16) 0.0354(18) -0.0043(16) -0.0002(14) -0.0016(14)
C25 0.040(2) 0.044(2) 0.0352(19) 0.0038(17) -0.0083(17) -0.0091(16)
C1 0.048(2) 0.047(2) 0.039(2) 0.0052(18) -0.0058(18) -0.0023(18)
C2 0.0306(17) 0.043(2) 0.0304(18) -0.0037(16) 0.0071(15) -0.0024(15)
N2 0.0282(12) 0.0316(13) 0.039(2) 0.0079(14) 0.0018(14) -0.0012(10)
C3 0.039(2) 0.041(2) 0.050(2) -0.0096(18) -0.0067(18) -0.0036(15)

loop_
_atom_type_symbol
_atom_type_description
_atom_type_scat_dispersion_real
_atom_type_scat_dispersion_imag
_atom_type_scat_source
Se Se -0.0929 2.2259 'International Tables Vol C Tables 4.2.6.8 and 6.1.1.4'
O O 0.0106 0.0060 'International Tables Vol C Tables 4.2.6.8 and 6.1.1.4'
N N 0.0061 0.0033 'International Tables Vol C Tables 4.2.6.8 and 6.1.1.4'
H H 0.0000 0.0000 'International Tables Vol C Tables 4.2.6.8 and 6.1.1.4'
C C 0.0033 0.0016 'International Tables Vol C Tables 4.2.6.8 and 6.1.1.4'

loop_
_geom_angle_atom_site_label_1
_geom_angle_atom_site_label_2
_geom_angle_atom_site_label_3
_geom_angle
N2 Se1 C7 85.40(11)
C14 C8 C16 120.5(4)
C14 C8 H8 119.8
C16 C8 H8 119.8
C7 C4 C6 120.0(3)
C7 C4 H4 120.0
C6 C4 H4 120.0
O1 C5 N2 123.1(3)
O1 C5 C24 126.2(3)
N2 C5 C24 110.6(2)
C4 C6 C13 122.7(3)
C4 C6 C9 119.5(3)
C13 C6 C9 117.8(3)
C4 C7 C24 120.9(3)
C4 C7 Se1 127.9(2)
C24 C7 Se1 111.3(2)
C22 C9 C11 122.5(3)
C22 C9 C6 118.9(3)
C11 C9 C6 118.6(3)
C20 C11 C9 121.0(3)
C20 C11 H11 119.5
C9 C11 H11 119.5
C1 C13 C6 121.8(3)
C1 C13 H13 119.1
C6 C13 H13 119.1
C8 C14 C2 118.6(3)
C8 C14 C25 120.7(3)
C2 C14 C25 120.7(3)
C21 C16 C8 120.6(4)
C21 C16 H16 119.7
C8 C16 H16 119.7
C11 C20 C1 120.7(3)
C11 C20 H20 119.7
C1 C20 H20 119.7
C16 C21 C3 119.5(3)
C16 C21 H21 120.3
C3 C21 H21 120.3
C24 C22 C9 120.8(3)
C24 C22 H22 119.6
C9 C22 H22 119.6
C22 C24 C7 119.9(3)
C22 C24 C5 124.5(3)
C7 C24 C5 115.6(3)
N2 C25 C14 113.9(2)
N2 C25 H25A 108.8
C14 C25 H25A 108.8
N2 C25 H25B 108.8
C14 C25 H25B 108.8
H25A C25 H25B 107.7
C13 C1 C20 120.0(3)
C13 C1 H1 120.0
C20 C1 H1 120.0
C14 C2 C3 120.5(3)
C14 C2 H2 119.8
C3 C2 H2 119.8
C5 N2 C25 122.1(2)
C5 N2 Se1 116.9(2)
C25 N2 Se1 119.52(18)
C21 C3 C2 120.4(3)
C21 C3 H3 119.8
C2 C3 H3 119.8

loop_
_geom_bond_atom_site_label_1
_geom_bond_atom_site_label_2
_geom_bond_distance
Se1 N2 1.881(2)
Se1 C7 1.893(3)
C8 C14 1.376(6)
C8 C16 1.386(4)
C8 H8 0.9300
C4 C7 1.359(4)
C4 C6 1.411(4)
C4 H4 0.9300
C5 O1 1.237(3)
C5 N2 1.356(3)
C5 C24 1.468(4)
C6 C13 1.419(4)
C6 C9 1.426(4)
C7 C24 1.416(4)
C9 C22 1.398(4)
C9 C11 1.419(4)
C11 C20 1.354(4)
C11 H11 0.9300
C13 C1 1.352(4)
C13 H13 0.9300
C14 C2 1.378(4)
C14 C25 1.505(4)
C16 C21 1.360(5)
C16 H16 0.9300
C20 C1 1.399(4)
C20 H20 0.9300
C21 C3 1.369(5)
C21 H21 0.9300
C22 C24 1.369(4)
C22 H22 0.9300
C25 N2 1.455(4)
C25 H25A 0.9700
C25 H25B 0.9700
C1 H1 0.9300
C2 C3 1.383(4)
C2 H2 0.9300
C3 H3 0.9300

loop_
_geom_torsion_atom_site_label_1
_geom_torsion_atom_site_label_2
_geom_torsion_atom_site_label_3
_geom_torsion_atom_site_label_4
_geom_torsion
C7 C4 C6 C13 -179.3(3)
C7 C4 C6 C9 -0.3(4)
C6 C4 C7 C24 -0.1(4)
C6 C4 C7 Se1 178.5(2)
N2 Se1 C7 C4 -177.7(3)
N2 Se1 C7 C24 1.0(2)
C4 C6 C9 C22 1.2(4)
C13 C6 C9 C22 -179.8(3)
C4 C6 C9 C11 -177.2(3)
C13 C6 C9 C11 1.8(4)
C22 C9 C11 C20 -179.9(3)
C6 C9 C11 C20 -1.5(4)
C4 C6 C13 C1 178.3(3)
C9 C6 C13 C1 -0.6(5)
C16 C8 C14 C2 -1.5(5)
C16 C8 C14 C25 175.2(3)
C14 C8 C16 C21 -0.5(5)
C9 C11 C20 C1 0.0(5)
C8 C16 C21 C3 1.9(5)
C11 C9 C22 C24 176.6(3)
C6 C9 C22 C24 -1.7(4)
C9 C22 C24 C7 1.2(4)
C9 C22 C24 C5 -179.2(3)
C4 C7 C24 C22 -0.3(4)
Se1 C7 C24 C22 -179.1(2)
C4 C7 C24 C5 -179.9(3)
Se1 C7 C24 C5 1.3(3)
O1 C5 C24 C22 -1.8(5)
N2 C5 C24 C22 176.7(3)
O1 C5 C24 C7 177.8(3)
N2 C5 C24 C7 -3.8(4)
C8 C14 C25 N2 123.5(3)
C2 C14 C25 N2 -59.8(4)
C6 C13 C1 C20 -0.9(5)
C11 C20 C1 C13 1.2(5)
C8 C14 C2 C3 2.1(4)
C25 C14 C2 C3 -174.6(3)
O1 C5 N2 C25 -10.4(5)
C24 C5 N2 C25 171.0(2)
O1 C5 N2 Se1 -176.8(2)
C24 C5 N2 Se1 4.6(3)
C14 C25 N2 C5 145.4(3)
C14 C25 N2 Se1 -48.6(3)
C7 Se1 N2 C5 -3.3(2)
C7 Se1 N2 C25 -170.1(2)
C16 C21 C3 C2 -1.4(5)
C14 C2 C3 C21 -0.7(5)
